data_1540240
loop_
_publ_author_name
'Leccabue, F.'
'Calestani, G.'
'Panizzieri, R.'
'Bocelli, G.'
'Rizzoli, C.'
'Almodovar, N.S.'

_publ_section_title
;
 Crystal structure and magnetic characterization of Sr2 Zn2 Fe28 O46
 (SrZn-X) hexaferrite single crystal
;
_journal_name_full 'Journal of Magnetism and Magnetic Materials'
_journal_page_first 365
_journal_page_last 373
_journal_volume 68
_journal_year 1987
_chemical_formula_sum 'Fe28 O46 Sr2 Zn2'
_chemical_name_systematic 'Sr2 Zn2 Fe28 O46'
_space_group_IT_number 166
_symmetry_space_group_name_Hall '-R 3 2"'
_symmetry_space_group_name_H-M 'R -3 m :H'
_cell_angle_alpha 90
_cell_angle_beta 90
_cell_angle_gamma 120
_cell_formula_units_Z 3
_cell_length_a 5.884
_cell_length_b 5.884
_cell_length_c 83.678
_cell_volume 2508.923
_citation_journal_id_ASTM JMMMDC
_cod_data_source_file Leccabue_JMMMDC_1987_317.cif
_cod_data_source_block Fe28O46Sr2Zn2
_cod_original_cell_volume 2508.922
_cod_database_code 1540240

loop_
_symmetry_equiv_pos_as_xyz
x,y,z
-y,x-y,z
-x+y,-x,z
y,x,-z
-x,-x+y,-z
x-y,-y,-z
-x,-y,-z
y,-x+y,-z
x-y,x,-z
-y,-x,z
x,x-y,z
-x+y,y,z
x+2/3,y+1/3,z+1/3
-y+2/3,x-y+1/3,z+1/3
-x+y+2/3,-x+1/3,z+1/3
y+2/3,x+1/3,-z+1/3
-x+2/3,-x+y+1/3,-z+1/3
x-y+2/3,-y+1/3,-z+1/3
-x+2/3,-y+1/3,-z+1/3
y+2/3,-x+y+1/3,-z+1/3
x-y+2/3,x+1/3,-z+1/3
-y+2/3,-x+1/3,z+1/3
x+2/3,x-y+1/3,z+1/3
-x+y+2/3,y+1/3,z+1/3
x+1/3,y+2/3,z+2/3
-y+1/3,x-y+2/3,z+2/3
-x+y+1/3,-x+2/3,z+2/3
y+1/3,x+2/3,-z+2/3
-x+1/3,-x+y+2/3,-z+2/3
x-y+1/3,-y+2/3,-z+2/3
-x+1/3,-y+2/3,-z+2/3
y+1/3,-x+y+2/3,-z+2/3
x-y+1/3,x+2/3,-z+2/3
-y+1/3,-x+2/3,z+2/3
x+1/3,x-y+2/3,z+2/3
-x+y+1/3,y+2/3,z+2/3

loop_
_atom_site_label
_atom_site_type_symbol
_atom_site_fract_x
_atom_site_fract_y
_atom_site_fract_z
_atom_site_occupancy
_atom_site_U_iso_or_equiv
Fe7 Fe+3 0.3333 0.6667 0.0982 1 0.0
Zn2 Zn+2 0.6667 0.3333 0.0366 0.07 0.0
O5 O-2 0.1779 0.8221 0.0143 1 0.0
O11 O-2 0.1761 0.8239 0.181 1 0.0
Fe2 Fe+3 0 0 0.0222 0.767 0.0
O2 O-2 0 0 0.1517 1 0.0
Zn4 Zn+2 0.6667 0.3333 0.1143 0.2 0.0
O3 O-2 0.4876 0.5124 0.0435 1 0.0
Fe6 Fe+3 0.6667 0.3333 0.0816 0.683 0.0
Fe11 Fe+3 0.3333 0.6667 0.1667 1 0.0
O1 O-2 0.6667 0.3333 0.0157 1 0.0
O7 O-2 0.518 0.482 0.0978 1 0.0
Zn5 Zn+2 0.1644 0.8356 0.1367 0.07 0.0
Fe9 Fe+3 0.1644 0.8356 0.1367 0.93 0.0
Fe5 Fe+3 0.1646 0.8354 0.0593 1 0.0
Fe4 Fe+3 0.6667 0.3333 0.0366 0.93 0.0
O9 O-2 0.3333 0.6667 0.0708 1 0.0
O10 O-2 0.6667 0.3333 -0.1251 1 0.0
Fe8 Fe+3 0.6667 0.3333 0.1143 0.8 0.0
Sr1 Sr+2 0 0 0.098 1 0.0
O4 O-2 0.8385 0.1615 0.125 1 0.0
Zn3 Zn+2 0.6667 0.3333 0.0816 0.317 0.0
O6 O-2 0.8373 0.1627 0.0707 1 0.0
Zn1 Zn+2 0 0 0.0222 0.233 0.0
Fe10 Fe+3 0.6667 0.3333 0.1591 1 0.0
O8 O-2 0 0 0.0442 1 0.0
Fe3 Fe+3 0.3333 0.6667 0.0291 1 0.0
Fe1 Fe+3 0.5 0 0 1 0.0
